data_4026740
loop_
_publ_author_name
'Alexander F. Khlebnikov'
'Mikhail S. Novikov'
'Viktoriia V. Pakalnis'
'Dmitry S. Yufit'

_publ_contact_author_address
;
Department of Chemistry
Durham University
South Rd.
Durham
DH1 3LE
UK
;
_publ_contact_author_email d.s.yufit@durham.ac.uk
_publ_contact_author_name 'Dmitry Yufit'
_publ_section_title
;
 Nonconcerted Cycloaddition of 2H-Azirines to Acylketenes: A Route to
 N-Bridgehead Heterocycles
;
_journal_name_full 'Journal of Organic Chemistry'
_journal_page_first 9344
_journal_page_last 9352
_journal_paper_doi 10.1021/jo201563b
_journal_volume 76
_journal_year 2011
_chemical_formula_moiety 'C39 H31 N O5, C2 H6 O'
_chemical_formula_sum 'C41 H37 N O6'
_chemical_formula_weight 639.72
_chemical_name_systematic
;
(Z)-Methyl 3-(5-oxo-2,6,7-triphenyl-2,3,4,5-tetrahydro-1,4-oxazepin-2-yloxy)-
2,3-diphenylacrylate
;
_space_group_crystal_system triclinic
_space_group_IT_number 2
_space_group_name_Hall '-P 1'
_space_group_name_H-M_alt 'P -1'
_symmetry_space_group_name_Hall '-P 1'
_symmetry_space_group_name_H-M 'P -1'
_atom_sites_solution_hydrogens difmap
_atom_sites_solution_primary direct
_atom_sites_solution_secondary difmap
_audit_creation_date 2010-11-24
_audit_creation_method
;
  Olex2 1.1-beta
  (compiled 2010.10.26 svn.r1482, GUI svn.r3310)
;
_cell_angle_alpha 96.969(10)
_cell_angle_beta 104.944(10)
_cell_angle_gamma 106.416(10)
_cell_formula_units_Z 2
_cell_length_a 10.1297(3)
_cell_length_b 12.8314(4)
_cell_length_c 14.6074(4)
_cell_measurement_reflns_used 5207
_cell_measurement_temperature 120.0
_cell_measurement_theta_max 29.695
_cell_measurement_theta_min 2.202
_cell_volume 1720.58(19)
_computing_cell_refinement 'SAINT v6.45A (Bruker, 2003)'
_computing_data_collection 'SMART v5.625 (Bruker, 2001)'
_computing_data_reduction 'SAINT v6.45A (Bruker, 2003)'
_computing_molecular_graphics
;
O. V. Dolomanov, L. J. Bourhis, R. J. Gildea, J. A. K. Howard and H. Puschmann,
OLEX2: a complete structure solution, refinement and analysis program.
J. Appl. Cryst. (2009). 42, 339-341.
;
_computing_publication_material
;
O. V. Dolomanov, L. J. Bourhis, R. J. Gildea, J. A. K. Howard and H. Puschmann,
OLEX2: a complete structure solution, refinement and analysis program.
J. Appl. Cryst. (2009). 42, 339-341.
;
_computing_structure_refinement 'SHELXL-97 (Sheldrick, 1997)'
_computing_structure_solution 'A short history of SHELX (Sheldrick, 2007)/Bruker'
_diffrn_ambient_temperature 120.0
_diffrn_detector 'CCD area detector'
_diffrn_detector_area_resol_mean 5.6
_diffrn_detector_type 'Bruker SMART CCD 6000 area detector'
_diffrn_measured_fraction_theta_full 1.000
_diffrn_measured_fraction_theta_max 1.000
_diffrn_measurement_device 'three-circle diffractometer'
_diffrn_measurement_device_type 'Bruker SMART CCD 6000 area detector'
_diffrn_measurement_method '\w scans'
_diffrn_radiation_monochromator graphite
_diffrn_radiation_probe x-ray
_diffrn_radiation_source 'fine-focus sealed tube'
_diffrn_radiation_type MoK\a
_diffrn_radiation_wavelength 0.71073
_diffrn_radiation_xray_symbol K-L~3~
_diffrn_reflns_av_R_equivalents 0.0657
_diffrn_reflns_av_unetI/netI 0.0724
_diffrn_reflns_limit_h_max 14
_diffrn_reflns_limit_h_min -14
_diffrn_reflns_limit_k_max 17
_diffrn_reflns_limit_k_min -16
_diffrn_reflns_limit_l_max 20
_diffrn_reflns_limit_l_min -20
_diffrn_reflns_number 26722
_diffrn_reflns_theta_full 29.50
_diffrn_reflns_theta_max 29.50
_diffrn_reflns_theta_min 1.48
_diffrn_source 'sealed X-ray tube'
_diffrn_source_current 5.0
_diffrn_source_power 0.1
_diffrn_source_target Mo
_diffrn_source_voltage 20.0
_exptl_absorpt_coefficient_mu 0.082
_exptl_absorpt_correction_type none
_exptl_crystal_colour less
_exptl_crystal_colour_lustre dull
_exptl_crystal_colour_modifier whitish
_exptl_crystal_colour_primary colourless
_exptl_crystal_density_diffrn 1.235
_exptl_crystal_description blob
_exptl_crystal_F_000 676
_exptl_crystal_size_max 0.22
_exptl_crystal_size_mid 0.2
_exptl_crystal_size_min 0.08
_refine_diff_density_max 0.276
_refine_diff_density_min -0.260
_refine_diff_density_rms 0.051
_refine_ls_extinction_method none
_refine_ls_goodness_of_fit_ref 0.921
_refine_ls_hydrogen_treatment refall
_refine_ls_matrix_type full
_refine_ls_number_parameters 581
_refine_ls_number_reflns 9595
_refine_ls_number_restraints 0
_refine_ls_restrained_S_all 0.921
_refine_ls_R_factor_all 0.0827
_refine_ls_R_factor_gt 0.0441
_refine_ls_shift/su_max 0.000
_refine_ls_shift/su_mean 0.000
_refine_ls_structure_factor_coef Fsqd
_refine_ls_weighting_details 'calc w=1/[\s^2^(Fo^2^)+(0.0400P)^2^+0.0000P] where P=(Fo^2^+2Fc^2^)/3'
_refine_ls_weighting_scheme calc
_refine_ls_wR_factor_gt 0.0889
_refine_ls_wR_factor_ref 0.0996
_reflns_number_gt 5796
_reflns_number_total 9595
_reflns_threshold_expression >2sigma(I)
_cod_data_source_file jo201563b_si_005.cif
_cod_data_source_block 40a_dax19
_cod_original_cell_volume 1720.58(12)
_cod_database_code 4026740

loop_
_space_group_symop_id
_space_group_symop_operation_xyz
1 'x, y, z'
2 '-x, -y, -z'

loop_
_atom_site_label
_atom_site_type_symbol
_atom_site_fract_x
_atom_site_fract_y
_atom_site_fract_z
_atom_site_U_iso_or_equiv
_atom_site_adp_type
_atom_site_occupancy
_atom_site_symmetry_multiplicity
_atom_site_calc_flag
O1 O 0.19820(9) 0.17148(7) 0.07126(6) 0.02007(19) Uani 1 1 d
O1S O 0.19114(12) 0.58801(9) 0.08983(8) 0.0417(3) Uani 1 1 d
O2 O 0.44222(9) 0.24867(7) 0.16165(6) 0.02071(19) Uani 1 1 d
O3 O 0.00541(9) 0.30930(8) -0.11270(6) 0.0262(2) Uani 1 1 d
O4 O 0.83260(10) 0.39597(8) 0.24029(7) 0.0297(2) Uani 1 1 d
O5 O 0.65347(11) 0.46933(9) 0.22278(8) 0.0416(3) Uani 1 1 d
N1 N 0.20133(12) 0.37352(10) 0.02148(8) 0.0233(2) Uani 1 1 d
C1 C 0.11784(13) 0.30003(11) -0.06031(9) 0.0212(3) Uani 1 1 d
C1S C 0.32121(17) 0.66658(15) 0.15636(14) 0.0446(4) Uani 1 1 d
C2 C 0.16458(13) 0.20336(10) -0.08826(9) 0.0207(3) Uani 1 1 d
C2S C 0.3200(2) 0.67671(18) 0.25918(15) 0.0571(5) Uani 1 1 d
C3 C 0.20333(13) 0.14421(10) -0.02303(8) 0.0195(3) Uani 1 1 d
C4 C 0.30532(13) 0.26879(10) 0.13467(8) 0.0196(3) Uani 1 1 d
C5 C 0.33452(14) 0.36314(11) 0.07994(9) 0.0214(3) Uani 1 1 d
C6 C 0.50843(13) 0.24242(10) 0.25587(8) 0.0196(3) Uani 1 1 d
C7 C 0.64450(13) 0.31097(10) 0.29749(9) 0.0206(3) Uani 1 1 d
C8 C 0.70648(14) 0.40093(11) 0.24947(9) 0.0253(3) Uani 1 1 d
C9 C 0.90165(19) 0.47518(16) 0.18990(12) 0.0415(4) Uani 1 1 d
C10 C 0.15931(13) 0.17580(11) -0.19179(9) 0.0226(3) Uani 1 1 d
C11 C 0.07554(15) 0.07257(13) -0.25123(10) 0.0293(3) Uani 1 1 d
C12 C 0.08019(17) 0.04786(15) -0.34515(10) 0.0385(4) Uani 1 1 d
C13 C 0.16735(18) 0.12540(16) -0.38041(11) 0.0426(4) Uani 1 1 d
C14 C 0.24823(17) 0.22920(16) -0.32313(11) 0.0397(4) Uani 1 1 d
C15 C 0.24369(15) 0.25512(13) -0.22879(10) 0.0290(3) Uani 1 1 d
C16 C 0.23747(13) 0.04008(10) -0.04100(8) 0.0206(3) Uani 1 1 d
C17 C 0.17393(14) -0.05021(11) -0.00452(9) 0.0248(3) Uani 1 1 d
C18 C 0.20412(15) -0.14866(12) -0.02017(10) 0.0312(3) Uani 1 1 d
C19 C 0.29911(16) -0.15752(13) -0.07141(11) 0.0348(3) Uani 1 1 d
C20 C 0.36242(16) -0.06838(13) -0.10763(10) 0.0336(3) Uani 1 1 d
C21 C 0.33234(15) 0.02994(12) -0.09316(10) 0.0272(3) Uani 1 1 d
C22 C 0.25247(13) 0.29515(10) 0.21985(9) 0.0209(3) Uani 1 1 d
C23 C 0.33722(15) 0.38648(11) 0.29475(9) 0.0253(3) Uani 1 1 d
C24 C 0.29198(16) 0.40892(12) 0.37465(10) 0.0316(3) Uani 1 1 d
C25 C 0.16098(17) 0.34168(13) 0.37957(11) 0.0348(3) Uani 1 1 d
C26 C 0.07547(16) 0.25294(13) 0.30452(11) 0.0332(3) Uani 1 1 d
C27 C 0.12042(15) 0.22879(12) 0.22476(10) 0.0267(3) Uani 1 1 d
C28 C 0.43219(13) 0.15143(11) 0.29576(9) 0.0214(3) Uani 1 1 d
C29 C 0.44334(15) 0.16518(13) 0.39397(10) 0.0285(3) Uani 1 1 d
C30 C 0.38061(17) 0.07503(15) 0.43028(12) 0.0389(4) Uani 1 1 d
C31 C 0.30456(18) -0.02770(15) 0.36914(13) 0.0433(4) Uani 1 1 d
C32 C 0.28807(16) -0.04101(13) 0.27124(12) 0.0364(4) Uani 1 1 d
C33 C 0.35203(14) 0.04863(11) 0.23501(10) 0.0265(3) Uani 1 1 d
C34 C 0.74358(13) 0.30251(11) 0.38915(9) 0.0211(3) Uani 1 1 d
C35 C 0.80871(15) 0.39442(12) 0.46510(10) 0.0265(3) Uani 1 1 d
C36 C 0.89928(15) 0.38916(13) 0.55238(10) 0.0310(3) Uani 1 1 d
C37 C 0.92746(15) 0.29155(13) 0.56391(10) 0.0300(3) Uani 1 1 d
C38 C 0.86548(15) 0.19972(13) 0.48774(10) 0.0274(3) Uani 1 1 d
C39 C 0.77384(14) 0.20450(12) 0.40098(9) 0.0237(3) Uani 1 1 d
H1N H 0.1782(16) 0.4332(13) 0.0403(10) 0.037(4) Uiso 1 1 d
H1O H 0.1225(19) 0.6139(15) 0.0967(12) 0.055(5) Uiso 1 1 d
H1SA H 0.400(2) 0.6390(15) 0.1463(12) 0.057(5) Uiso 1 1 d
H1SB H 0.3390(18) 0.7405(15) 0.1369(12) 0.050(5) Uiso 1 1 d
H2SA H 0.306(2) 0.5998(19) 0.2786(15) 0.087(7) Uiso 1 1 d
H2SB H 0.234(2) 0.7021(16) 0.2696(14) 0.075(6) Uiso 1 1 d
H2SC H 0.411(2) 0.7340(18) 0.3014(14) 0.075(6) Uiso 1 1 d
H5A H 0.3937(14) 0.3499(11) 0.0386(9) 0.027(4) Uiso 1 1 d
H5B H 0.3897(15) 0.4321(12) 0.1263(10) 0.024(4) Uiso 1 1 d
H9A H 0.8400(17) 0.4597(13) 0.1215(12) 0.041(4) Uiso 1 1 d
H9B H 0.9163(18) 0.5537(16) 0.2216(12) 0.053(5) Uiso 1 1 d
H9C H 0.991(2) 0.4625(15) 0.1916(12) 0.056(5) Uiso 1 1 d
H11 H 0.0154(15) 0.0163(12) -0.2268(10) 0.033(4) Uiso 1 1 d
H12 H 0.0202(17) -0.0245(14) -0.3854(11) 0.041(4) Uiso 1 1 d
H13 H 0.1714(18) 0.1055(14) -0.4441(13) 0.055(5) Uiso 1 1 d
H14 H 0.3095(17) 0.2864(13) -0.3458(11) 0.045(5) Uiso 1 1 d
H15 H 0.2973(15) 0.3277(12) -0.1887(10) 0.030(4) Uiso 1 1 d
H17 H 0.1089(15) -0.0439(12) 0.0325(10) 0.034(4) Uiso 1 1 d
H18 H 0.1585(15) -0.2120(13) 0.0048(10) 0.033(4) Uiso 1 1 d
H19 H 0.3232(17) -0.2260(14) -0.0819(11) 0.046(5) Uiso 1 1 d
H20 H 0.4280(17) -0.0734(13) -0.1429(11) 0.043(4) Uiso 1 1 d
H21 H 0.3780(16) 0.0927(13) -0.1182(10) 0.036(4) Uiso 1 1 d
H23 H 0.4289(15) 0.4356(11) 0.2904(9) 0.022(3) Uiso 1 1 d
H24 H 0.3542(15) 0.4734(12) 0.4282(10) 0.032(4) Uiso 1 1 d
H25 H 0.1296(16) 0.3576(12) 0.4352(11) 0.041(4) Uiso 1 1 d
H26 H -0.0197(16) 0.2061(12) 0.3061(10) 0.036(4) Uiso 1 1 d
H27 H 0.0602(15) 0.1658(12) 0.1724(10) 0.035(4) Uiso 1 1 d
H29 H 0.4949(15) 0.2377(12) 0.4365(10) 0.026(4) Uiso 1 1 d
H30 H 0.3912(16) 0.0866(13) 0.4987(12) 0.042(4) Uiso 1 1 d
H31 H 0.2584(18) -0.0901(15) 0.3949(12) 0.053(5) Uiso 1 1 d
H32 H 0.2316(17) -0.1150(14) 0.2258(11) 0.047(5) Uiso 1 1 d
H33 H 0.3420(15) 0.0416(11) 0.1668(10) 0.027(4) Uiso 1 1 d
H35 H 0.7908(15) 0.4623(12) 0.4565(10) 0.029(4) Uiso 1 1 d
H36 H 0.9416(15) 0.4553(12) 0.6046(10) 0.029(4) Uiso 1 1 d
H37 H 0.9880(16) 0.2860(12) 0.6242(11) 0.038(4) Uiso 1 1 d
H38 H 0.8850(15) 0.1290(12) 0.4957(10) 0.028(4) Uiso 1 1 d
H39 H 0.7303(14) 0.1401(11) 0.3491(9) 0.023(3) Uiso 1 1 d

loop_
_atom_site_aniso_label
_atom_site_aniso_U_11
_atom_site_aniso_U_22
_atom_site_aniso_U_33
_atom_site_aniso_U_23
_atom_site_aniso_U_13
_atom_site_aniso_U_12
O1 0.0206(4) 0.0197(5) 0.0186(4) 0.0021(4) 0.0060(3) 0.0055(4)
O1S 0.0323(6) 0.0322(6) 0.0591(7) -0.0031(5) 0.0109(5) 0.0161(5)
O2 0.0188(4) 0.0254(5) 0.0190(4) 0.0058(4) 0.0043(3) 0.0098(4)
O3 0.0241(5) 0.0300(5) 0.0263(5) 0.0074(4) 0.0050(4) 0.0134(4)
O4 0.0277(5) 0.0324(6) 0.0302(5) 0.0116(4) 0.0132(4) 0.0056(4)
O5 0.0302(5) 0.0316(6) 0.0595(7) 0.0245(5) 0.0046(5) 0.0073(5)
N1 0.0260(6) 0.0215(6) 0.0243(6) 0.0049(5) 0.0055(5) 0.0126(5)
C1 0.0220(6) 0.0227(7) 0.0214(6) 0.0072(5) 0.0077(5) 0.0089(5)
C1S 0.0298(8) 0.0339(10) 0.0665(12) 0.0043(9) 0.0085(8) 0.0131(7)
C2 0.0186(6) 0.0218(7) 0.0209(6) 0.0033(5) 0.0050(5) 0.0069(5)
C2S 0.0575(13) 0.0423(12) 0.0593(12) 0.0118(10) -0.0032(10) 0.0166(10)
C3 0.0159(6) 0.0220(7) 0.0189(6) 0.0017(5) 0.0048(5) 0.0052(5)
C4 0.0171(6) 0.0188(6) 0.0204(6) 0.0016(5) 0.0023(5) 0.0063(5)
C5 0.0217(6) 0.0196(7) 0.0220(6) 0.0040(5) 0.0044(5) 0.0073(5)
C6 0.0225(6) 0.0211(7) 0.0180(6) 0.0046(5) 0.0062(5) 0.0109(5)
C7 0.0221(6) 0.0205(7) 0.0204(6) 0.0047(5) 0.0067(5) 0.0087(5)
C8 0.0230(7) 0.0236(7) 0.0222(6) 0.0042(5) 0.0005(5) 0.0030(5)
C9 0.0386(9) 0.0463(11) 0.0329(9) 0.0167(8) 0.0138(8) -0.0022(8)
C10 0.0216(6) 0.0288(7) 0.0204(6) 0.0056(5) 0.0042(5) 0.0145(6)
C11 0.0290(7) 0.0318(8) 0.0255(7) 0.0034(6) 0.0030(6) 0.0135(6)
C12 0.0395(9) 0.0480(10) 0.0245(7) -0.0049(7) -0.0003(7) 0.0235(8)
C13 0.0425(9) 0.0732(13) 0.0227(7) 0.0076(8) 0.0095(7) 0.0364(9)
C14 0.0347(8) 0.0643(12) 0.0311(8) 0.0205(8) 0.0150(7) 0.0241(8)
C15 0.0267(7) 0.0358(9) 0.0265(7) 0.0090(6) 0.0075(6) 0.0126(6)
C16 0.0184(6) 0.0229(7) 0.0183(6) 0.0022(5) 0.0013(5) 0.0081(5)
C17 0.0215(6) 0.0239(7) 0.0255(7) 0.0030(6) 0.0037(5) 0.0065(5)
C18 0.0303(7) 0.0226(8) 0.0340(8) 0.0041(6) 0.0018(6) 0.0068(6)
C19 0.0373(8) 0.0292(8) 0.0354(8) -0.0020(7) 0.0025(7) 0.0188(7)
C20 0.0342(8) 0.0408(9) 0.0303(7) 0.0013(7) 0.0105(7) 0.0212(7)
C21 0.0268(7) 0.0315(8) 0.0256(7) 0.0061(6) 0.0080(6) 0.0132(6)
C22 0.0229(6) 0.0225(7) 0.0206(6) 0.0061(5) 0.0065(5) 0.0120(5)
C23 0.0262(7) 0.0236(7) 0.0264(7) 0.0035(6) 0.0075(6) 0.0098(6)
C24 0.0384(8) 0.0282(8) 0.0271(7) -0.0013(6) 0.0091(6) 0.0131(7)
C25 0.0435(9) 0.0373(9) 0.0311(8) 0.0040(7) 0.0207(7) 0.0173(7)
C26 0.0315(8) 0.0360(9) 0.0355(8) 0.0053(7) 0.0173(7) 0.0107(7)
C27 0.0257(7) 0.0286(8) 0.0255(7) 0.0032(6) 0.0086(6) 0.0089(6)
C28 0.0170(6) 0.0253(7) 0.0251(6) 0.0095(5) 0.0067(5) 0.0098(5)
C29 0.0242(7) 0.0366(9) 0.0277(7) 0.0099(6) 0.0093(6) 0.0119(6)
C30 0.0350(8) 0.0565(11) 0.0364(8) 0.0248(8) 0.0182(7) 0.0192(8)
C31 0.0374(9) 0.0438(10) 0.0580(11) 0.0310(9) 0.0225(8) 0.0121(8)
C32 0.0322(8) 0.0265(8) 0.0519(10) 0.0156(7) 0.0139(7) 0.0078(7)
C33 0.0222(7) 0.0261(8) 0.0320(7) 0.0090(6) 0.0072(6) 0.0086(6)
C34 0.0182(6) 0.0246(7) 0.0211(6) 0.0069(5) 0.0065(5) 0.0064(5)
C35 0.0266(7) 0.0243(8) 0.0271(7) 0.0057(6) 0.0051(6) 0.0086(6)
C36 0.0298(7) 0.0330(9) 0.0247(7) 0.0019(6) 0.0035(6) 0.0081(6)
C37 0.0258(7) 0.0442(9) 0.0216(7) 0.0096(6) 0.0051(6) 0.0145(7)
C38 0.0293(7) 0.0335(8) 0.0280(7) 0.0133(6) 0.0123(6) 0.0170(6)
C39 0.0243(7) 0.0262(7) 0.0227(6) 0.0060(6) 0.0088(5) 0.0098(6)

loop_
_atom_type_symbol
_atom_type_description
_atom_type_scat_dispersion_real
_atom_type_scat_dispersion_imag
_atom_type_scat_source
C C 0.0033 0.0016 'International Tables Vol C Tables 4.2.6.8 and 6.1.1.4'
H H 0.0000 0.0000 'International Tables Vol C Tables 4.2.6.8 and 6.1.1.4'
N N 0.0061 0.0033 'International Tables Vol C Tables 4.2.6.8 and 6.1.1.4'
O O 0.0106 0.0060 'International Tables Vol C Tables 4.2.6.8 and 6.1.1.4'

loop_
_geom_angle_atom_site_label_1
_geom_angle_atom_site_label_2
_geom_angle_atom_site_label_3
_geom_angle
O1 C3 C16 112.51(10)
O1 C4 O2 108.84(9)
O1 C4 C5 110.23(10)
O1 C4 C22 107.04(9)
O1S C1S C2S 112.63(16)
O1S C1S H1SA 104.9(10)
O1S C1S H1SB 109.8(10)
O2 C4 C5 102.98(9)
O2 C4 C22 113.66(9)
O2 C6 C28 117.70(10)
O3 C1 N1 122.88(12)
O3 C1 C2 119.83(11)
O4 C8 C7 110.01(11)
O4 C9 H9A 109.5(9)
O4 C9 H9B 110.9(10)
O4 C9 H9C 105.5(11)
O5 C8 O4 123.76(13)
O5 C8 C7 126.23(12)
N1 C1 C2 117.30(11)
N1 C5 C4 111.68(10)
N1 C5 H5A 110.0(8)
N1 C5 H5B 109.1(8)
C1 N1 C5 122.03(11)
C1 N1 H1N 120.2(10)
C1S O1S H1O 104.9(11)
C1S C2S H2SA 110.0(12)
C1S C2S H2SB 112.1(11)
C1S C2S H2SC 108.9(11)
C2 C3 O1 120.06(11)
C2 C3 C16 127.03(11)
C2S C1S H1SA 111.7(10)
C2S C1S H1SB 111.4(10)
C3 O1 C4 118.38(9)
C3 C2 C1 120.25(11)
C3 C2 C10 123.32(11)
C4 C5 H5A 109.6(8)
C4 C5 H5B 108.9(8)
C5 N1 H1N 117.7(10)
C6 O2 C4 121.84(9)
C6 C7 C8 119.60(11)
C6 C7 C34 124.39(11)
C7 C6 O2 116.12(11)
C7 C6 C28 125.56(11)
C8 O4 C9 115.99(12)
C10 C2 C1 116.38(11)
C10 C11 H11 120.5(8)
C10 C15 C14 120.04(15)
C10 C15 H15 119.1(8)
C11 C10 C2 121.92(12)
C11 C10 C15 119.27(12)
C11 C12 H12 118.7(9)
C12 C11 C10 120.18(15)
C12 C11 H11 119.3(9)
C12 C13 C14 120.17(14)
C12 C13 H13 118.7(11)
C13 C12 C11 120.29(16)
C13 C12 H12 121.0(9)
C13 C14 C15 119.98(16)
C13 C14 H14 122.5(9)
C14 C13 H13 121.1(11)
C14 C15 H15 120.9(8)
C15 C10 C2 118.79(12)
C15 C14 H14 117.5(10)
C16 C17 H17 119.7(9)
C16 C21 H21 119.5(9)
C17 C16 C3 119.37(11)
C17 C18 H18 120.4(9)
C18 C17 C16 120.58(13)
C18 C17 H17 119.7(9)
C18 C19 H19 121.1(10)
C19 C18 C17 120.03(15)
C19 C18 H18 119.6(8)
C19 C20 C21 120.88(14)
C19 C20 H20 120.5(10)
C20 C19 C18 119.64(14)
C20 C19 H19 119.3(10)
C20 C21 C16 119.97(14)
C20 C21 H21 120.5(9)
C21 C16 C3 121.74(12)
C21 C16 C17 118.89(12)
C21 C20 H20 118.7(10)
C22 C4 C5 114.01(10)
C22 C23 H23 119.8(8)
C22 C27 H27 119.8(8)
C23 C22 C4 119.74(11)
C23 C24 C25 120.15(13)
C23 C24 H24 119.4(8)
C24 C23 C22 120.10(13)
C24 C23 H23 120.1(8)
C24 C25 H25 120.0(9)
C25 C24 H24 120.5(8)
C25 C26 C27 120.57(14)
C25 C26 H26 120.5(8)
C26 C25 C24 119.81(13)
C26 C25 H25 120.2(9)
C26 C27 C22 119.92(13)
C26 C27 H27 120.2(8)
C27 C22 C4 120.83(11)
C27 C22 C23 119.42(12)
C27 C26 H26 118.9(9)
C28 C29 H29 119.7(8)
C28 C33 C32 121.00(14)
C28 C33 H33 117.9(8)
C29 C28 C6 121.51(12)
C29 C30 H30 118.1(10)
C30 C29 C28 119.80(15)
C30 C29 H29 120.5(8)
C30 C31 H31 119.8(10)
C31 C30 C29 120.32(15)
C31 C30 H30 121.6(10)
C31 C32 C33 119.48(15)
C31 C32 H32 121.1(9)
C32 C31 C30 120.26(15)
C32 C31 H31 119.9(10)
C32 C33 H33 121.1(8)
C33 C28 C6 119.40(11)
C33 C28 C29 119.05(13)
C33 C32 H32 119.5(9)
C34 C7 C8 115.99(11)
C34 C35 C36 121.13(13)
C34 C35 H35 118.9(8)
C34 C39 H39 119.9(8)
C35 C34 C7 119.41(12)
C35 C34 C39 118.70(12)
C35 C36 H36 118.7(8)
C36 C35 H35 119.9(8)
C36 C37 C38 119.61(13)
C36 C37 H37 120.9(9)
C37 C36 C35 119.83(14)
C37 C36 H36 121.5(8)
C37 C38 H38 120.0(8)
C38 C37 H37 119.5(9)
C38 C39 C34 120.10(13)
C38 C39 H39 120.0(8)
C39 C34 C7 121.88(11)
C39 C38 C37 120.61(13)
C39 C38 H38 119.4(8)
H1SA C1S H1SB 106.0(14)
H2SA C2S H2SB 106.4(16)
H2SA C2S H2SC 112.1(16)
H2SB C2S H2SC 107.3(15)
H5A C5 H5B 107.4(11)
H9A C9 H9B 108.8(13)
H9A C9 H9C 109.5(14)
H9B C9 H9C 112.6(15)

loop_
_geom_bond_atom_site_label_1
_geom_bond_atom_site_label_2
_geom_bond_distance
O1 C3 1.3973(14)
O1 C4 1.4246(14)
O1S C1S 1.4310(19)
O1S H1O 0.873(18)
O2 C4 1.4458(14)
O2 C6 1.3899(14)
O3 C1 1.2434(14)
O4 C8 1.3365(16)
O4 C9 1.4523(17)
O5 C8 1.2050(16)
N1 C1 1.3366(16)
N1 C5 1.4498(16)
N1 H1N 0.895(16)
C1 C2 1.4961(17)
C1S C2S 1.495(3)
C1S H1SA 0.997(18)
C1S H1SB 1.003(18)
C2 C3 1.3376(17)
C2 C10 1.4943(17)
C2S H2SA 1.04(2)
C2S H2SB 1.05(2)
C2S H2SC 0.99(2)
C3 C16 1.4821(17)
C4 C5 1.5320(18)
C4 C22 1.5143(16)
C5 H5A 0.985(13)
C5 H5B 0.966(14)
C6 C7 1.3401(17)
C6 C28 1.4787(17)
C7 C8 1.4943(18)
C7 C34 1.4885(17)
C9 H9A 0.994(16)
C9 H9B 1.009(18)
C9 H9C 0.955(18)
C10 C11 1.3906(19)
C10 C15 1.3923(19)
C11 C12 1.386(2)
C11 H11 0.973(15)
C12 C13 1.377(2)
C12 H12 0.970(16)
C13 C14 1.380(2)
C13 H13 0.949(17)
C14 C15 1.394(2)
C14 H14 0.970(16)
C15 H15 0.961(14)
C16 C17 1.3949(19)
C16 C21 1.3946(18)
C17 C18 1.3878(19)
C17 H17 0.968(14)
C18 C19 1.383(2)
C18 H18 0.977(15)
C19 C20 1.381(2)
C19 H19 0.981(17)
C20 C21 1.384(2)
C20 H20 0.951(15)
C21 H21 0.972(15)
C22 C23 1.3940(18)
C22 C27 1.3928(18)
C23 C24 1.3871(18)
C23 H23 0.987(14)
C24 C25 1.388(2)
C24 H24 0.994(14)
C25 C26 1.378(2)
C25 H25 0.966(15)
C26 C27 1.3881(19)
C26 H26 0.990(15)
C27 H27 0.970(15)
C28 C29 1.3949(18)
C28 C33 1.3877(18)
C29 C30 1.389(2)
C29 H29 0.970(14)
C30 C31 1.383(2)
C30 H30 0.966(15)
C31 C32 1.380(2)
C31 H31 0.977(18)
C32 C33 1.388(2)
C32 H32 1.007(16)
C33 H33 0.965(13)
C34 C35 1.3864(18)
C34 C39 1.3959(18)
C35 C36 1.3871(19)
C35 H35 0.955(15)
C36 C37 1.381(2)
C36 H36 0.977(14)
C37 C38 1.387(2)
C37 H37 0.958(15)
C38 C39 1.3842(18)
C38 H38 0.995(14)
C39 H39 0.960(13)

loop_
_geom_hbond_atom_site_label_D
_geom_hbond_atom_site_label_H
_geom_hbond_atom_site_label_A
_geom_hbond_distance_DH
_geom_hbond_distance_HA
_geom_hbond_distance_DA
_geom_hbond_angle_DHA
_geom_hbond_site_symmetry_A
O1S H1O O3 0.873(18) 1.878(18) 2.7443(14) 171.3(17) 2_565
N1 H1N O1S 0.895(16) 1.985(16) 2.8511(16) 162.4(14) .
